data_4332995
loop_
_publ_author_name
'Khatua, Snehadrinarayan'
'Stoeckli-Evans, Helen'
'Harada, Takunori'
'Kuroda, Reiko'
'Bhattacharjee, Manish'

_publ_section_title
;
 Helicity Induction through Hydrogen Bonding and Spontaneous Resolution of
 a Bimetallic Nickel Complex Coordinated to an Octahedral Metalloligand
;
_journal_issue 24
_journal_name_full 'Inorganic Chemistry'
_journal_page_first 9619
_journal_page_last 9621
_journal_paper_doi 10.1021/ic061226r
_journal_volume 45
_journal_year 2006
_chemical_formula_sum 'C40 H71 Mo2 N2 Ni O21.5'
_chemical_formula_weight 1174.58
_chemical_name_systematic
;
 ?
;
_space_group_IT_number 4
_symmetry_cell_setting monoclinic
_symmetry_space_group_name_Hall 'P 2yb'
_symmetry_space_group_name_H-M 'P 1 21 1'
_atom_sites_solution_hydrogens geom
_atom_sites_solution_primary direct
_atom_sites_solution_secondary difmap
_audit_creation_method SHELXL-97
_cell_angle_alpha 90.00
_cell_angle_beta 96.635(12)
_cell_angle_gamma 90.00
_cell_formula_units_Z 2
_cell_length_a 13.699(2)
_cell_length_b 11.691(2)
_cell_length_c 16.783(3)
_cell_measurement_reflns_used 25
_cell_measurement_temperature 293(2)
_cell_volume 2669.9(8)
_computing_cell_refinement CAD4
_computing_data_collection CAD4
_computing_data_reduction CAD4
_computing_structure_refinement 'SHELXL-97 (Sheldrick, 1997)'
_computing_structure_solution 'SHELXL-97 (Sheldrick, 1990)'
_diffrn_ambient_temperature 293(2)
_diffrn_measured_fraction_theta_full 1.000
_diffrn_measured_fraction_theta_max 1.000
_diffrn_measurement_device_type CAD4-MACH3
_diffrn_measurement_method /w-scans
_diffrn_radiation_monochromator graphite
_diffrn_radiation_source 'fine-focus sealed tube'
_diffrn_radiation_type MoK\a
_diffrn_radiation_wavelength 0.71073
_diffrn_reflns_av_R_equivalents 0.0672
_diffrn_reflns_av_sigmaI/netI 0.0375
_diffrn_reflns_limit_h_max 16
_diffrn_reflns_limit_h_min 0
_diffrn_reflns_limit_k_max 13
_diffrn_reflns_limit_k_min 0
_diffrn_reflns_limit_l_max 19
_diffrn_reflns_limit_l_min -19
_diffrn_reflns_number 5160
_diffrn_reflns_theta_full 24.97
_diffrn_reflns_theta_max 24.97
_diffrn_reflns_theta_min 1.22
_diffrn_standards_decay_% 0
_diffrn_standards_number 3
_exptl_absorpt_coefficient_mu 0.885
_exptl_absorpt_correction_type none
_exptl_crystal_colour red
_exptl_crystal_density_diffrn 1.461
_exptl_crystal_density_method 'not measured'
_exptl_crystal_description plate
_exptl_crystal_F_000 1218
_exptl_crystal_size_max 0.40
_exptl_crystal_size_mid 0.30
_exptl_crystal_size_min 0.20
_refine_diff_density_max 1.123
_refine_diff_density_min -0.735
_refine_diff_density_rms 0.112
_refine_ls_abs_structure_details 'Flack H D (1983), Acta Cryst. A39, 876-881'
_refine_ls_abs_structure_Flack 0.05(4)
_refine_ls_extinction_method none
_refine_ls_goodness_of_fit_ref 1.097
_refine_ls_hydrogen_treatment mixed
_refine_ls_matrix_type full
_refine_ls_number_parameters 623
_refine_ls_number_reflns 4944
_refine_ls_number_restraints 3
_refine_ls_restrained_S_all 1.097
_refine_ls_R_factor_all 0.0690
_refine_ls_R_factor_gt 0.0502
_refine_ls_shift/su_max 0.031
_refine_ls_shift/su_mean 0.001
_refine_ls_structure_factor_coef Fsqd
_refine_ls_weighting_details 'calc w=1/[\s^2^(Fo^2^)+(0.1033P)^2^+0.7909P] where P=(Fo^2^+2Fc^2^)/3'
_refine_ls_weighting_scheme calc
_refine_ls_wR_factor_gt 0.1319
_refine_ls_wR_factor_ref 0.1470
_reflns_number_gt 4279
_reflns_number_total 4944
_reflns_threshold_expression >2sigma(I)
_cod_data_source_file ic061226rsup1.cif
_cod_data_source_block 1b
_cod_original_cell_volume 2669.8(8)
_cod_original_sg_symbol_H-M 'P 21'
_cod_original_formula_sum 'C40 H71 Mo2 N2 Ni O21.50'
_cod_database_code 4332995

loop_
_symmetry_equiv_pos_as_xyz
'x, y, z'
'-x, y+1/2, -z'

loop_
_atom_site_label
_atom_site_type_symbol
_atom_site_fract_x
_atom_site_fract_y
_atom_site_fract_z
_atom_site_U_iso_or_equiv
_atom_site_adp_type
_atom_site_occupancy
_atom_site_symmetry_multiplicity
_atom_site_calc_flag
_atom_site_refinement_flags
C1 C 0.8249(6) 0.0426(7) 0.1524(5) 0.0344(17) Uani 1 1 d .
C2 C 0.7447(6) 0.0851(8) 0.1863(5) 0.0384(18) Uani 1 1 d .
C3 C 0.7291(6) 0.2017(8) 0.1890(5) 0.0396(18) Uani 1 1 d .
H3 H 0.6760 0.2299 0.2129 0.048 Uiso 1 1 calc R
C4 C 0.7914(6) 0.2767(7) 0.1565(6) 0.041(2) Uani 1 1 d .
C5 C 0.8673(7) 0.2326(8) 0.1190(5) 0.044(2) Uani 1 1 d .
H5 H 0.9073 0.2834 0.0951 0.052 Uiso 1 1 calc R
C6 C 0.8876(6) 0.1149(8) 0.1147(5) 0.041(2) Uani 1 1 d .
C7 C 0.6746(6) 0.0022(8) 0.2203(5) 0.0380(18) Uani 1 1 d .
H7A H 0.6229 0.0453 0.2415 0.046 Uiso 1 1 calc R
H7B H 0.6444 -0.0461 0.1774 0.046 Uiso 1 1 calc R
C8 C 0.6545(6) -0.1533(8) 0.3154(6) 0.046(2) Uani 1 1 d .
H8A H 0.6112 -0.1855 0.2712 0.055 Uiso 1 1 calc R
H8B H 0.6147 -0.1149 0.3514 0.055 Uiso 1 1 calc R
C9 C 0.7146(7) -0.2467(9) 0.3594(6) 0.049(2) Uani 1 1 d .
C10 C 0.7724(6) -0.0015(9) 0.3523(5) 0.044(2) Uani 1 1 d .
H10A H 0.7505 -0.0279 0.4020 0.053 Uiso 1 1 calc R
H10B H 0.7533 0.0780 0.3448 0.053 Uiso 1 1 calc R
C11 C 0.8819(7) -0.0107(9) 0.3579(6) 0.052(2) Uani 1 1 d .
C12 C 0.7750(8) 0.4064(8) 0.1618(6) 0.051(2) Uani 1 1 d .
C13 C 0.6665(13) 0.4359(13) 0.1345(18) 0.160(11) Uani 1 1 d .
H13A H 0.6594 0.5174 0.1292 0.240 Uiso 1 1 calc R
H13B H 0.6262 0.4086 0.1736 0.240 Uiso 1 1 calc R
H13C H 0.6464 0.4002 0.0837 0.240 Uiso 1 1 calc R
C14 C 0.8391(17) 0.4751(13) 0.1187(14) 0.148(11) Uani 1 1 d .
H14A H 0.8286 0.5546 0.1294 0.222 Uiso 1 1 calc R
H14B H 0.8249 0.4609 0.0622 0.222 Uiso 1 1 calc R
H14C H 0.9062 0.4554 0.1359 0.222 Uiso 1 1 calc R
C15 C 0.788(2) 0.4398(14) 0.2499(11) 0.175(13) Uani 1 1 d .
H15A H 0.8544 0.4661 0.2644 0.262 Uiso 1 1 calc R
H15B H 0.7761 0.3746 0.2821 0.262 Uiso 1 1 calc R
H15C H 0.7430 0.4998 0.2589 0.262 Uiso 1 1 calc R
C16 C 0.9710(6) 0.0680(8) 0.0705(6) 0.048(2) Uani 1 1 d .
C17 C 1.0214(8) 0.1664(11) 0.0290(8) 0.071(3) Uani 1 1 d .
H17A H 0.9746 0.2020 -0.0103 0.107 Uiso 1 1 calc R
H17B H 1.0749 0.1362 0.0032 0.107 Uiso 1 1 calc R
H17C H 1.0461 0.2220 0.0684 0.107 Uiso 1 1 calc R
C18 C 1.0474(8) 0.0048(11) 0.1280(8) 0.071(3) Uani 1 1 d .
H18A H 1.0697 0.0539 0.1722 0.106 Uiso 1 1 calc R
H18B H 1.1021 -0.0163 0.1002 0.106 Uiso 1 1 calc R
H18C H 1.0183 -0.0627 0.1477 0.106 Uiso 1 1 calc R
C19 C 0.9306(8) -0.0131(10) 0.0043(7) 0.062(3) Uani 1 1 d .
H19A H 0.9025 -0.0787 0.0274 0.093 Uiso 1 1 calc R
H19B H 0.9827 -0.0371 -0.0254 0.093 Uiso 1 1 calc R
H19C H 0.8808 0.0253 -0.0309 0.093 Uiso 1 1 calc R
C20 C 1.0336(16) 0.238(2) 0.3143(12) 0.135(8) Uani 1 1 d D
H20A H 1.0777 0.2647 0.2779 0.203 Uiso 1 1 calc R
H20B H 0.9896 0.2985 0.3249 0.203 Uiso 1 1 calc R
H20C H 0.9964 0.1743 0.2908 0.203 Uiso 1 1 calc R
C21 C 0.4424(7) 0.3751(8) 0.2378(6) 0.045(2) Uani 1 1 d .
C22 C 0.4665(6) 0.4759(9) 0.2780(5) 0.044(2) Uani 1 1 d .
C23 C 0.4385(7) 0.5798(9) 0.2426(6) 0.051(2) Uani 1 1 d .
H23 H 0.4528 0.6477 0.2704 0.061 Uiso 1 1 calc R
C24 C 0.3896(8) 0.5822(10) 0.1662(6) 0.058(3) Uani 1 1 d .
C25 C 0.3663(8) 0.4818(11) 0.1282(6) 0.061(3) Uani 1 1 d .
H25 H 0.3331 0.4850 0.0767 0.073 Uiso 1 1 calc R
C26 C 0.3887(8) 0.3743(10) 0.1611(6) 0.053(2) Uani 1 1 d .
C27 C 0.5275(6) 0.4759(8) 0.3596(5) 0.0391(18) Uani 1 1 d .
H27A H 0.5952 0.4588 0.3521 0.047 Uiso 1 1 calc R
H27B H 0.5262 0.5522 0.3821 0.047 Uiso 1 1 calc R
C28 C 0.3935(7) 0.4207(10) 0.4329(6) 0.054(2) Uani 1 1 d .
H28A H 0.3711 0.4871 0.4012 0.065 Uiso 1 1 calc R
H28B H 0.3926 0.4400 0.4891 0.065 Uiso 1 1 calc R
C29 C 0.3236(7) 0.3213(14) 0.4114(8) 0.076(4) Uani 1 1 d .
C30 C 0.5614(7) 0.3965(10) 0.4953(5) 0.047(2) Uani 1 1 d .
H30A H 0.5418 0.4580 0.5289 0.057 Uiso 1 1 calc R
H30B H 0.6283 0.4107 0.4844 0.057 Uiso 1 1 calc R
C31 C 0.5559(8) 0.2823(10) 0.5387(6) 0.057(3) Uani 1 1 d .
C32 C 0.3629(12) 0.7015(14) 0.1269(8) 0.085(4) Uani 1 1 d .
C33 C 0.338(2) 0.6838(18) 0.0378(12) 0.189(14) Uani 1 1 d .
H33A H 0.3185 0.7554 0.0128 0.284 Uiso 1 1 calc R
H33B H 0.2845 0.6302 0.0285 0.284 Uiso 1 1 calc R
H33C H 0.3941 0.6544 0.0155 0.284 Uiso 1 1 calc R
C34 C 0.269(3) 0.736(3) 0.156(2) 0.226(18) Uani 1 1 d .
H34A H 0.2774 0.7374 0.2139 0.339 Uiso 1 1 calc R
H34B H 0.2188 0.6813 0.1381 0.339 Uiso 1 1 calc R
H34C H 0.2502 0.8101 0.1361 0.339 Uiso 1 1 calc R
C35 C 0.433(2) 0.7886(19) 0.1476(17) 0.206(17) Uani 1 1 d .
H35A H 0.4542 0.8202 0.0997 0.309 Uiso 1 1 calc R
H35B H 0.4886 0.7569 0.1804 0.309 Uiso 1 1 calc R
H35C H 0.4040 0.8478 0.1768 0.309 Uiso 1 1 calc R
C36 C 0.3595(9) 0.2606(12) 0.1173(8) 0.071(3) Uani 1 1 d .
C37 C 0.4474(11) 0.1879(16) 0.1090(9) 0.101(5) Uani 1 1 d .
H37A H 0.4693 0.1528 0.1597 0.152 Uiso 1 1 calc R
H37B H 0.4991 0.2346 0.0925 0.152 Uiso 1 1 calc R
H37C H 0.4303 0.1296 0.0696 0.152 Uiso 1 1 calc R
C38 C 0.2871(15) 0.1962(19) 0.1623(12) 0.124(7) Uani 1 1 d .
H38A H 0.2725 0.1236 0.1370 0.186 Uiso 1 1 calc R
H38B H 0.2277 0.2399 0.1617 0.186 Uiso 1 1 calc R
H38C H 0.3152 0.1844 0.2168 0.186 Uiso 1 1 calc R
C39 C 0.3075(14) 0.2819(14) 0.0317(9) 0.106(6) Uani 1 1 d .
H39A H 0.2982 0.2104 0.0038 0.159 Uiso 1 1 calc R
H39B H 0.3472 0.3315 0.0032 0.159 Uiso 1 1 calc R
H39C H 0.2448 0.3171 0.0351 0.159 Uiso 1 1 calc R
C40 C 0.860(3) 0.079(6) 0.696(4) 0.40(5) Uani 1 1 d .
H40A H 0.8848 0.0216 0.7335 0.593 Uiso 1 1 calc R
H40B H 0.7903 0.0882 0.6979 0.593 Uiso 1 1 calc R
H40C H 0.8925 0.1502 0.7085 0.593 Uiso 1 1 calc R
N1 N 0.7242(5) -0.0706(6) 0.2844(4) 0.0363(15) Uani 1 1 d .
N2 N 0.4946(5) 0.3929(7) 0.4184(4) 0.0420(16) Uani 1 1 d .
O2 O 0.9345(5) -0.2731(7) 0.2232(5) 0.0644(19) Uani 1 1 d .
O1 O 0.7392(6) -0.2661(5) 0.1798(4) 0.0576(18) Uani 1 1 d .
O1W O 1.0685(11) -0.0991(19) 0.5103(11) 0.171(7) Uani 1 1 d .
O3 O 0.8415(5) -0.0724(5) 0.1533(4) 0.0421(14) Uani 1 1 d .
O2W O 1.0478(7) 0.1390(17) 0.5464(7) 0.144(7) Uani 1 1 d .
O4 O 0.8019(5) -0.2611(6) 0.3380(4) 0.0513(16) Uani 1 1 d .
O3W O 1.2274(5) 0.0603(8) 0.4785(5) 0.078(3) Uani 1 1 d .
O5 O 0.6832(5) -0.3009(9) 0.4117(6) 0.083(3) Uani 1 1 d .
O4W O 1.1114(7) -0.0387(17) 0.3494(8) 0.163(8) Uani 1 1 d .
O6 O 0.9206(4) -0.0758(6) 0.3113(4) 0.0505(16) Uani 1 1 d .
O5W O 1.186(3) -0.245(4) 0.519(3) 0.31(4) Uani 0.50 1 d P
O7 O 0.9292(6) 0.0489(10) 0.4110(6) 0.090(3) Uani 1 1 d .
O6W O 0.7020(8) 0.4621(15) 0.6664(9) 0.132(5) Uani 1 1 d .
O8 O 0.4950(7) 0.0653(7) 0.3549(5) 0.074(2) Uani 1 1 d .
O9 O 0.6359(5) 0.2287(7) 0.3741(4) 0.0584(18) Uani 1 1 d .
O10 O 0.4726(6) 0.2731(7) 0.2714(4) 0.0613(19) Uani 1 1 d .
O11 O 0.3576(6) 0.2282(7) 0.3892(5) 0.067(2) Uani 1 1 d .
O12 O 0.2367(6) 0.3404(10) 0.4227(10) 0.126(5) Uani 1 1 d .
O13 O 0.5234(5) 0.1968(7) 0.4940(4) 0.0570(17) Uani 1 1 d .
O14 O 0.5814(7) 0.2766(8) 0.6091(4) 0.079(3) Uani 1 1 d .
O20 O 1.0869(10) 0.2038(18) 0.3853(11) 0.159(7) Uani 1 1 d .
O40 O 0.878(2) 0.041(3) 0.610(2) 0.269(16) Uani 1 1 d .
H40 H 0.9215 0.0804 0.5942 0.403 Uiso 1 1 calc R
Mo1 Mo 0.83307(5) -0.19273(6) 0.22857(5) 0.0410(2) Uani 1 1 d .
Mo2 Mo 0.51288(6) 0.20787(7) 0.37257(5) 0.0486(2) Uani 1 1 d .
Ni1 Ni 1.07762(10) 0.05271(17) 0.44494(10) 0.0762(5) Uani 1 1 d D
H20O H 1.142(7) 0.19(4) 0.37(3) 0.5(4) Uiso 1 1 d D

loop_
_atom_site_aniso_label
_atom_site_aniso_U_11
_atom_site_aniso_U_22
_atom_site_aniso_U_33
_atom_site_aniso_U_23
_atom_site_aniso_U_13
_atom_site_aniso_U_12
C1 0.037(4) 0.027(4) 0.038(4) 0.002(3) -0.001(3) -0.002(3)
C2 0.039(4) 0.033(4) 0.042(4) 0.003(4) 0.002(3) -0.006(4)
C3 0.034(4) 0.033(4) 0.051(4) 0.003(4) 0.002(3) 0.003(4)
C4 0.042(4) 0.028(5) 0.053(5) 0.000(3) 0.008(4) -0.002(3)
C5 0.046(5) 0.041(6) 0.046(5) -0.003(4) 0.012(4) -0.007(4)
C6 0.041(4) 0.038(5) 0.044(5) -0.007(4) 0.005(4) -0.003(4)
C7 0.032(4) 0.037(4) 0.046(4) 0.008(4) 0.004(3) -0.006(3)
C8 0.036(4) 0.038(5) 0.061(5) 0.016(4) -0.002(4) -0.005(4)
C9 0.040(5) 0.044(5) 0.061(6) 0.022(5) -0.005(4) -0.008(4)
C10 0.039(4) 0.044(5) 0.047(5) -0.005(4) -0.003(4) -0.005(4)
C11 0.039(5) 0.051(6) 0.062(6) -0.009(5) -0.007(4) -0.001(4)
C12 0.066(6) 0.029(5) 0.060(6) -0.004(4) 0.017(5) 0.006(5)
C13 0.089(11) 0.039(8) 0.36(4) 0.007(14) 0.044(17) 0.013(7)
C14 0.22(2) 0.043(8) 0.22(2) 0.015(11) 0.17(2) 0.028(11)
C15 0.38(4) 0.041(9) 0.096(12) -0.021(8) -0.003(18) 0.000(15)
C16 0.041(5) 0.037(5) 0.066(6) -0.004(4) 0.010(4) 0.002(4)
C17 0.054(6) 0.066(8) 0.100(9) 0.002(7) 0.038(6) -0.003(5)
C18 0.057(6) 0.060(7) 0.096(9) 0.002(7) 0.006(6) 0.008(5)
C19 0.064(6) 0.055(6) 0.071(7) -0.019(6) 0.023(5) -0.001(5)
C20 0.133(15) 0.131(18) 0.127(14) 0.023(14) -0.049(12) 0.008(13)
C21 0.043(5) 0.046(6) 0.046(5) 0.001(4) 0.004(4) -0.004(4)
C22 0.041(4) 0.054(6) 0.038(4) 0.000(4) 0.004(3) -0.001(4)
C23 0.056(5) 0.049(6) 0.046(5) 0.000(4) -0.004(4) 0.000(4)
C24 0.061(6) 0.060(7) 0.050(5) 0.007(5) -0.006(4) -0.005(5)
C25 0.057(6) 0.072(8) 0.050(6) 0.007(5) -0.012(5) -0.004(6)
C26 0.050(5) 0.064(7) 0.042(5) -0.010(5) -0.006(4) -0.006(5)
C27 0.038(4) 0.036(5) 0.043(4) 0.001(4) 0.001(3) -0.004(4)
C28 0.051(5) 0.066(7) 0.048(5) 0.002(5) 0.015(4) 0.000(5)
C29 0.033(5) 0.085(10) 0.106(9) 0.024(8) -0.008(5) -0.002(6)
C30 0.050(5) 0.059(6) 0.031(4) 0.002(4) -0.003(4) 0.001(5)
C31 0.051(5) 0.066(8) 0.054(6) 0.012(5) 0.001(4) 0.002(5)
C32 0.101(10) 0.079(9) 0.066(7) 0.025(8) -0.026(7) -0.005(9)
C33 0.35(4) 0.092(14) 0.101(13) 0.053(12) -0.101(19) -0.037(19)
C34 0.24(3) 0.14(3) 0.31(4) 0.10(3) 0.06(3) 0.09(3)
C35 0.23(3) 0.096(16) 0.24(3) 0.097(18) -0.16(2) -0.075(18)
C36 0.062(7) 0.075(8) 0.071(7) -0.014(6) -0.019(6) -0.002(6)
C37 0.089(9) 0.101(12) 0.102(10) -0.044(10) -0.042(8) 0.013(9)
C38 0.133(15) 0.115(15) 0.121(13) -0.028(12) 0.004(11) -0.070(13)
C39 0.148(14) 0.078(11) 0.076(9) -0.020(8) -0.055(9) 0.008(10)
C40 0.31(6) 0.38(8) 0.55(10) -0.28(8) 0.26(6) -0.16(6)
N1 0.028(3) 0.034(4) 0.045(4) 0.005(3) -0.004(3) -0.007(3)
N2 0.040(4) 0.047(4) 0.036(4) 0.005(3) -0.006(3) -0.002(3)
O2 0.059(4) 0.043(4) 0.090(5) 0.004(4) 0.001(4) 0.017(3)
O1 0.071(5) 0.031(4) 0.065(4) 0.002(3) -0.019(3) -0.012(3)
O1W 0.105(10) 0.208(19) 0.188(16) 0.041(15) -0.032(10) -0.029(12)
O3 0.049(3) 0.022(3) 0.055(4) -0.007(3) 0.007(3) 0.001(2)
O2W 0.067(6) 0.246(19) 0.114(9) -0.109(11) -0.003(6) -0.016(8)
O4 0.055(4) 0.042(4) 0.054(4) 0.016(3) -0.008(3) 0.004(3)
O3W 0.045(4) 0.092(7) 0.089(5) -0.032(5) -0.021(4) 0.014(4)
O5 0.053(4) 0.088(6) 0.107(6) 0.057(6) 0.001(4) 0.005(4)
O4W 0.051(5) 0.29(2) 0.141(10) -0.151(13) -0.021(6) 0.017(8)
O6 0.033(3) 0.050(4) 0.066(4) -0.016(3) -0.005(3) -0.003(3)
O5W 0.26(4) 0.20(4) 0.41(6) 0.21(4) -0.25(5) -0.18(4)
O7 0.044(4) 0.125(9) 0.097(6) -0.063(6) -0.017(4) -0.003(5)
O6W 0.070(6) 0.144(12) 0.174(12) -0.019(10) -0.012(7) 0.013(7)
O8 0.087(6) 0.053(5) 0.079(5) 0.001(4) -0.001(4) 0.000(4)
O9 0.059(4) 0.062(5) 0.055(4) 0.004(4) 0.011(3) 0.011(4)
O10 0.078(5) 0.054(5) 0.049(4) -0.007(3) -0.005(3) -0.004(4)
O11 0.056(4) 0.052(5) 0.089(5) 0.007(4) -0.008(4) -0.011(4)
O12 0.033(4) 0.092(8) 0.251(16) 0.037(9) 0.009(6) -0.003(4)
O13 0.062(4) 0.057(5) 0.051(4) 0.006(4) 0.003(3) 0.004(4)
O14 0.109(7) 0.078(6) 0.043(4) 0.016(4) -0.016(4) -0.006(5)
O20 0.080(7) 0.177(15) 0.197(15) 0.055(14) -0.072(9) -0.028(9)
O40 0.22(2) 0.29(3) 0.33(3) -0.12(3) 0.14(2) -0.13(2)
Mo1 0.0436(4) 0.0247(3) 0.0518(4) -0.0006(3) -0.0071(3) 0.0005(3)
Mo2 0.0537(5) 0.0402(4) 0.0504(4) 0.0004(4) -0.0005(3) -0.0006(4)
Ni1 0.0435(7) 0.0976(13) 0.0811(10) -0.0382(9) -0.0203(7) 0.0043(7)

loop_
_atom_type_symbol
_atom_type_description
_atom_type_scat_dispersion_real
_atom_type_scat_dispersion_imag
_atom_type_scat_source
C C 0.0033 0.0016 'International Tables Vol C Tables 4.2.6.8 and 6.1.1.4'
H H 0.0000 0.0000 'International Tables Vol C Tables 4.2.6.8 and 6.1.1.4'
N N 0.0061 0.0033 'International Tables Vol C Tables 4.2.6.8 and 6.1.1.4'
O O 0.0106 0.0060 'International Tables Vol C Tables 4.2.6.8 and 6.1.1.4'
Mo Mo -1.6832 0.6857 'International Tables Vol C Tables 4.2.6.8 and 6.1.1.4'
Ni Ni 0.3393 1.1124 'International Tables Vol C Tables 4.2.6.8 and 6.1.1.4'

loop_
_geom_angle_atom_site_label_1
_geom_angle_atom_site_label_2
_geom_angle_atom_site_label_3
_geom_angle
O3 C1 C2 119.2(7)
O3 C1 C6 119.2(8)
C2 C1 C6 121.5(8)
C3 C2 C1 120.0(8)
C3 C2 C7 120.6(8)
C1 C2 C7 119.3(8)
C4 C3 C2 120.6(8)
C5 C4 C3 118.5(8)
C5 C4 C12 121.3(8)
C3 C4 C12 120.2(8)
C4 C5 C6 123.6(8)
C1 C6 C5 115.5(8)
C1 C6 C16 122.0(8)
C5 C6 C16 122.5(8)
N1 C7 C2 112.6(6)
N1 C8 C9 107.8(7)
O5 C9 O4 123.5(9)
O5 C9 C8 121.3(9)
O4 C9 C8 115.2(8)
N1 C10 C11 111.3(7)
O6 C11 O7 124.2(9)
O6 C11 C10 119.9(8)
O7 C11 C10 115.9(9)
C14 C12 C15 109.4(16)
C14 C12 C4 114.7(9)
C15 C12 C4 107.9(10)
C14 C12 C13 110.3(15)
C15 C12 C13 103.6(17)
C4 C12 C13 110.3(10)
C19 C16 C18 109.1(9)
C19 C16 C6 110.4(8)
C18 C16 C6 111.2(9)
C19 C16 C17 106.2(9)
C18 C16 C17 109.5(9)
C6 C16 C17 110.3(8)
O10 C21 C22 120.1(8)
O10 C21 C26 118.3(9)
C22 C21 C26 121.6(9)
C21 C22 C23 120.0(8)
C21 C22 C27 121.1(9)
C23 C22 C27 118.8(9)
C24 C23 C22 119.9(10)
C25 C24 C23 118.9(10)
C25 C24 C32 122.8(9)
C23 C24 C32 118.3(11)
C24 C25 C26 124.5(9)
C25 C26 C21 115.1(9)
C25 C26 C36 123.6(9)
C21 C26 C36 121.3(10)
N2 C27 C22 114.8(7)
N2 C28 C29 111.8(10)
O12 C29 O11 126.4(13)
O12 C29 C28 114.4(14)
O11 C29 C28 119.1(9)
N2 C30 C31 109.2(8)
O14 C31 O13 124.8(11)
O14 C31 C30 119.7(10)
O13 C31 C30 115.5(8)
C35 C32 C34 108(3)
C35 C32 C33 114.4(18)
C34 C32 C33 105(2)
C35 C32 C24 114.7(12)
C34 C32 C24 105.5(15)
C33 C32 C24 108.0(14)
C37 C36 C38 110.2(15)
C37 C36 C39 107.2(12)
C38 C36 C39 106.5(13)
C37 C36 C26 111.5(10)
C38 C36 C26 109.8(12)
C39 C36 C26 111.6(11)
C7 N1 C10 111.8(7)
C7 N1 C8 111.6(6)
C10 N1 C8 109.3(7)
C7 N1 Mo1 108.7(5)
C10 N1 Mo1 113.0(5)
C8 N1 Mo1 101.9(5)
C28 N2 C27 109.2(7)
C28 N2 C30 110.2(7)
C27 N2 C30 110.6(7)
C28 N2 Mo2 113.7(6)
C27 N2 Mo2 109.5(5)
C30 N2 Mo2 103.5(6)
C1 O3 Mo1 135.5(6)
C9 O4 Mo1 118.8(5)
C11 O6 Mo1 122.2(5)
C11 O7 Ni1 128.7(7)
C21 O10 Mo2 140.3(6)
C29 O11 Mo2 122.0(7)
C31 O13 Mo2 120.7(7)
C20 O20 Ni1 128.0(15)
O1 Mo1 O2 106.1(4)
O1 Mo1 O3 99.0(3)
O2 Mo1 O3 105.2(3)
O1 Mo1 O4 90.6(3)
O2 Mo1 O4 95.0(3)
O3 Mo1 O4 154.1(3)
O1 Mo1 O6 162.9(3)
O2 Mo1 O6 89.3(3)
O3 Mo1 O6 83.7(3)
O4 Mo1 O6 80.5(3)
O1 Mo1 N1 91.1(3)
O2 Mo1 N1 158.2(3)
O3 Mo1 N1 84.6(2)
O4 Mo1 N1 71.1(2)
O6 Mo1 N1 72.2(2)
O9 Mo2 O8 105.4(4)
O9 Mo2 O10 98.2(3)
O8 Mo2 O10 102.5(4)
O9 Mo2 O13 92.2(3)
O8 Mo2 O13 96.0(4)
O10 Mo2 O13 155.5(3)
O9 Mo2 O11 163.4(4)
O8 Mo2 O11 90.3(4)
O10 Mo2 O11 83.3(3)
O13 Mo2 O11 80.6(3)
O9 Mo2 N2 90.4(3)
O8 Mo2 N2 161.8(4)
O10 Mo2 N2 83.7(3)
O13 Mo2 N2 74.0(3)
O11 Mo2 N2 73.3(3)
O4W Ni1 O20 92.0(9)
O4W Ni1 O7 94.5(4)
O20 Ni1 O7 89.9(5)
O4W Ni1 O2W 176.7(7)
O20 Ni1 O2W 90.7(9)
O7 Ni1 O2W 87.4(4)
O4W Ni1 O3W 85.9(4)
O20 Ni1 O3W 88.9(4)
O7 Ni1 O3W 178.7(5)
O2W Ni1 O3W 92.2(4)
O4W Ni1 O1W 90.0(9)
O20 Ni1 O1W 177.9(9)
O7 Ni1 O1W 90.6(5)
O2W Ni1 O1W 87.3(9)
O3W Ni1 O1W 90.6(5)

loop_
_geom_bond_atom_site_label_1
_geom_bond_atom_site_label_2
_geom_bond_distance
C1 O3 1.364(10)
C1 C2 1.386(12)
C1 C6 1.406(12)
C2 C3 1.382(13)
C2 C7 1.521(11)
C3 C4 1.380(12)
C4 C5 1.376(13)
C4 C12 1.536(13)
C5 C6 1.407(14)
C6 C16 1.535(12)
C7 N1 1.474(11)
C8 N1 1.494(11)
C8 C9 1.508(12)
C9 O5 1.202(12)
C9 O4 1.299(12)
C10 N1 1.486(11)
C10 C11 1.496(12)
C11 O6 1.252(12)
C11 O7 1.252(12)
C12 C14 1.444(18)
C12 C15 1.52(2)
C12 C13 1.54(2)
C16 C19 1.515(14)
C16 C18 1.528(15)
C16 C17 1.548(15)
C20 O20 1.38(2)
C21 O10 1.363(12)
C21 C22 1.378(14)
C21 C26 1.407(13)
C22 C23 1.387(14)
C22 C27 1.519(12)
C23 C24 1.376(14)
C24 C25 1.356(17)
C24 C32 1.568(18)
C25 C26 1.392(17)
C26 C36 1.549(16)
C27 N2 1.492(12)
C28 N2 1.470(12)
C28 C29 1.522(18)
C29 O12 1.247(14)
C29 O11 1.258(18)
C30 N2 1.494(11)
C30 C31 1.527(15)
C31 O14 1.194(12)
C31 O13 1.297(14)
C32 C35 1.42(2)
C32 C34 1.48(3)
C32 C33 1.51(2)
C36 C37 1.49(2)
C36 C38 1.52(2)
C36 C39 1.548(16)
C40 O40 1.56(5)
N1 Mo1 2.338(7)
N2 Mo2 2.319(8)
O2 Mo1 1.688(7)
O1 Mo1 1.678(6)
O1W Ni1 2.10(2)
O3 Mo1 1.902(6)
O2W Ni1 2.060(11)
O4 Mo1 2.092(7)
O3W Ni1 2.067(7)
O4W Ni1 2.025(10)
O6 Mo1 2.202(6)
O7 Ni1 2.048(7)
O8 Mo2 1.705(9)
O9 Mo2 1.700(7)
O10 Mo2 1.885(7)
O11 Mo2 2.190(8)
O13 Mo2 2.031(7)
O20 Ni1 2.041(18)

loop_
_geom_torsion_atom_site_label_1
_geom_torsion_atom_site_label_2
_geom_torsion_atom_site_label_3
_geom_torsion_atom_site_label_4
_geom_torsion
O3 C1 C2 C3 177.3(8)
C6 C1 C2 C3 -5.0(13)
O3 C1 C2 C7 -2.7(12)
C6 C1 C2 C7 175.1(8)
C1 C2 C3 C4 1.5(13)
C7 C2 C3 C4 -178.6(8)
C2 C3 C4 C5 2.3(13)
C2 C3 C4 C12 -178.4(9)
C3 C4 C5 C6 -2.8(15)
C12 C4 C5 C6 177.9(10)
O3 C1 C6 C5 -177.9(8)
C2 C1 C6 C5 4.4(13)
O3 C1 C6 C16 3.3(13)
C2 C1 C6 C16 -174.5(8)
C4 C5 C6 C1 -0.5(14)
C4 C5 C6 C16 178.4(9)
C3 C2 C7 N1 -121.1(9)
C1 C2 C7 N1 58.9(10)
N1 C8 C9 O5 154.4(11)
N1 C8 C9 O4 -23.9(12)
N1 C10 C11 O6 -3.7(13)
N1 C10 C11 O7 176.8(10)
C5 C4 C12 C14 5.2(19)
C3 C4 C12 C14 -174.1(15)
C5 C4 C12 C15 -117.0(16)
C3 C4 C12 C15 63.7(17)
C5 C4 C12 C13 130.5(14)
C3 C4 C12 C13 -48.8(16)
C1 C6 C16 C19 58.0(12)
C5 C6 C16 C19 -120.7(10)
C1 C6 C16 C18 -63.1(12)
C5 C6 C16 C18 118.1(11)
C1 C6 C16 C17 175.1(9)
C5 C6 C16 C17 -3.6(14)
O10 C21 C22 C23 177.8(9)
C26 C21 C22 C23 -0.5(14)
O10 C21 C22 C27 0.6(13)
C26 C21 C22 C27 -177.8(9)
C21 C22 C23 C24 -2.2(14)
C27 C22 C23 C24 175.1(9)
C22 C23 C24 C25 2.5(16)
C22 C23 C24 C32 -177.6(11)
C23 C24 C25 C26 -0.1(18)
C32 C24 C25 C26 180.0(13)
C24 C25 C26 C21 -2.4(16)
C24 C25 C26 C36 178.7(12)
O10 C21 C26 C25 -175.7(9)
C22 C21 C26 C25 2.7(15)
O10 C21 C26 C36 3.3(15)
C22 C21 C26 C36 -178.3(10)
C21 C22 C27 N2 -47.8(12)
C23 C22 C27 N2 134.9(9)
N2 C28 C29 O12 179.9(11)
N2 C28 C29 O11 4.0(15)
N2 C30 C31 O14 -159.7(10)
N2 C30 C31 O13 20.6(12)
C25 C24 C32 C35 -145(2)
C23 C24 C32 C35 35(2)
C25 C24 C32 C34 96(2)
C23 C24 C32 C34 -84(2)
C25 C24 C32 C33 -16(2)
C23 C24 C32 C33 163.8(16)
C25 C26 C36 C37 122.6(14)
C21 C26 C36 C37 -56.2(17)
C25 C26 C36 C38 -115.0(15)
C21 C26 C36 C38 66.1(16)
C25 C26 C36 C39 2.8(18)
C21 C26 C36 C39 -176.0(12)
C2 C7 N1 C10 58.7(9)
C2 C7 N1 C8 -178.5(8)
C2 C7 N1 Mo1 -66.8(8)
C11 C10 N1 C7 -112.2(8)
C11 C10 N1 C8 123.7(8)
C11 C10 N1 Mo1 11.0(9)
C9 C8 N1 C7 162.0(8)
C9 C8 N1 C10 -73.7(9)
C9 C8 N1 Mo1 46.1(8)
C29 C28 N2 C27 120.7(9)
C29 C28 N2 C30 -117.6(10)
C29 C28 N2 Mo2 -1.9(10)
C22 C27 N2 C28 -60.7(10)
C22 C27 N2 C30 177.9(8)
C22 C27 N2 Mo2 64.4(8)
C31 C30 N2 C28 83.7(10)
C31 C30 N2 C27 -155.5(8)
C31 C30 N2 Mo2 -38.3(8)
C2 C1 O3 Mo1 -40.2(12)
C6 C1 O3 Mo1 142.0(7)
O5 C9 O4 Mo1 164.3(10)
C8 C9 O4 Mo1 -17.4(11)
O7 C11 O6 Mo1 172.9(10)
C10 C11 O6 Mo1 -6.6(13)
O6 C11 O7 Ni1 -5(2)
C10 C11 O7 Ni1 174.7(8)
C22 C21 O10 Mo2 22.6(15)
C26 C21 O10 Mo2 -158.9(8)
O12 C29 O11 Mo2 -179.6(12)
C28 C29 O11 Mo2 -4.2(16)
O14 C31 O13 Mo2 -165.6(9)
C30 C31 O13 Mo2 14.0(12)
C1 O3 Mo1 O1 113.0(8)
C1 O3 Mo1 O2 -137.5(8)
C1 O3 Mo1 O4 2.6(12)
C1 O3 Mo1 O6 -49.9(8)
C1 O3 Mo1 N1 22.7(8)
C9 O4 Mo1 O1 -56.7(7)
C9 O4 Mo1 O2 -162.9(7)
C9 O4 Mo1 O3 55.5(10)
C9 O4 Mo1 O6 108.6(7)
C9 O4 Mo1 N1 34.3(7)
C11 O6 Mo1 O1 -4.1(15)
C11 O6 Mo1 O2 -158.7(8)
C11 O6 Mo1 O3 95.9(8)
C11 O6 Mo1 O4 -63.5(8)
C11 O6 Mo1 N1 9.6(8)
C7 N1 Mo1 O1 -69.6(5)
C10 N1 Mo1 O1 165.5(6)
C8 N1 Mo1 O1 48.3(5)
C7 N1 Mo1 O2 147.4(9)
C10 N1 Mo1 O2 22.6(11)
C8 N1 Mo1 O2 -94.6(10)
C7 N1 Mo1 O3 29.3(5)
C10 N1 Mo1 O3 -95.5(6)
C8 N1 Mo1 O3 147.3(5)
C7 N1 Mo1 O4 -159.8(5)
C10 N1 Mo1 O4 75.3(6)
C8 N1 Mo1 O4 -41.9(5)
C7 N1 Mo1 O6 114.4(5)
C10 N1 Mo1 O6 -10.5(6)
C8 N1 Mo1 O6 -127.7(5)
C21 O10 Mo2 O9 -92.2(11)
C21 O10 Mo2 O8 159.9(10)
C21 O10 Mo2 O13 21.9(16)
C21 O10 Mo2 O11 71.1(11)
C21 O10 Mo2 N2 -2.8(10)
C31 O13 Mo2 O9 61.3(8)
C31 O13 Mo2 O8 167.0(8)
C31 O13 Mo2 O10 -54.0(11)
C31 O13 Mo2 O11 -103.6(8)
C31 O13 Mo2 N2 -28.5(7)
C29 O11 Mo2 O9 13.0(18)
C29 O11 Mo2 O8 174.3(10)
C29 O11 Mo2 O10 -83.2(10)
C29 O11 Mo2 O13 78.3(10)
C29 O11 Mo2 N2 2.3(9)
C28 N2 Mo2 O9 -176.8(6)
C27 N2 Mo2 O9 60.7(5)
C30 N2 Mo2 O9 -57.2(6)
C28 N2 Mo2 O8 -26.4(14)
C27 N2 Mo2 O8 -148.8(10)
C30 N2 Mo2 O8 93.2(12)
C28 N2 Mo2 O10 85.0(6)
C27 N2 Mo2 O10 -37.5(5)
C30 N2 Mo2 O10 -155.4(6)
C28 N2 Mo2 O13 -84.6(6)
C27 N2 Mo2 O13 152.9(6)
C30 N2 Mo2 O13 35.0(5)
C28 N2 Mo2 O11 0.1(6)
C27 N2 Mo2 O11 -122.3(5)
C30 N2 Mo2 O11 119.7(6)
C20 O20 Ni1 O4W 59(2)
C20 O20 Ni1 O7 -35(2)
C20 O20 Ni1 O2W -123(2)
C20 O20 Ni1 O3W 145(2)
C20 O20 Ni1 O1W -139(15)
C11 O7 Ni1 O4W 12.1(14)
C11 O7 Ni1 O20 104.1(14)
C11 O7 Ni1 O2W -165.3(14)
C11 O7 Ni1 O3W 120(17)
C11 O7 Ni1 O1W -78.0(13)
